data_4338711
loop_
_publ_author_name
Neeru,
'Yadav, Dolly'
'Tiwari, Geeta'
'Singh, Jai Deo'
'Butcher, Raymond J.'

_publ_section_title
;
 Responsive Nature of 1,2,4,5-Tetrakis(2-pyridylthiomethyl)benzene Toward
 Group 12 Metal Nitrates: Activity of Coordinated Nitrate in Metal
 Complexes.
;
_journal_issue 12
_journal_name_full 'Inorganic chemistry'
_journal_page_first 5887
_journal_page_last 5889
_journal_paper_doi 10.1021/ic500746e
_journal_volume 53
_journal_year 2014
_chemical_formula_moiety 'C30 H26 N4 S4'
_chemical_formula_sum 'C30 H26 N4 S4'
_chemical_formula_weight 570.79
_chemical_name_systematic
; 
 ? 
;
_space_group_IT_number 14
_symmetry_cell_setting monoclinic
_symmetry_space_group_name_Hall '-P 2ybc'
_symmetry_space_group_name_H-M 'P 1 21/c 1'
_atom_sites_solution_hydrogens geom
_atom_sites_solution_primary direct
_atom_sites_solution_secondary difmap
_audit_creation_method SHELXL-97
_cell_angle_alpha 90.00
_cell_angle_beta 111.40(3)
_cell_angle_gamma 90.00
_cell_formula_units_Z 2
_cell_length_a 11.9309(15)
_cell_length_b 7.5551(6)
_cell_length_c 16.285(7)
_cell_measurement_reflns_used 4465
_cell_measurement_temperature 295(2)
_cell_measurement_theta_max 32.6663
_cell_measurement_theta_min 4.8381
_cell_volume 1366.7(7)
_computing_cell_refinement
;
CrysAlis RED, Oxford Diffraction Ltd.,
Version 1.171.32.29 (release 10-06-2008 CrysAlis171 .NET)
(compiled Jun 10 2008,16:49:55)
;
_computing_data_collection
;
CrysAlis CCD, Oxford Diffraction Ltd.,
Version 1.171.32.29 (release 10-06-2008 CrysAlis171 .NET)
(compiled Jun 10 2008,16:49:55)
;
_computing_data_reduction
;
CrysAlis RED, Oxford Diffraction Ltd.,
Version 1.171.32.29 (release 10-06-2008 CrysAlis171 .NET)
(compiled Jun 10 2008,16:49:55)
;
_computing_molecular_graphics SHELXTL
_computing_publication_material SHELXTL
_computing_structure_refinement 'SHELXL-97 (Sheldrick, 1997)'
_computing_structure_solution 'SHELXS-97 (Sheldrick, 1990)'
_diffrn_ambient_temperature 295(2)
_diffrn_detector_area_resol_mean 10.5081
_diffrn_measured_fraction_theta_full 0.992
_diffrn_measured_fraction_theta_max 0.906
_diffrn_measurement_device_type 'Oxford Diffraction Gemini R'
_diffrn_measurement_method '\f and \w scans'
_diffrn_radiation_monochromator graphite
_diffrn_radiation_source 'fine-focus sealed tube'
_diffrn_radiation_type MoK\a
_diffrn_radiation_wavelength 0.71073
_diffrn_reflns_av_R_equivalents 0.0283
_diffrn_reflns_av_sigmaI/netI 0.0484
_diffrn_reflns_limit_h_max 18
_diffrn_reflns_limit_h_min -18
_diffrn_reflns_limit_k_max 11
_diffrn_reflns_limit_k_min -8
_diffrn_reflns_limit_l_max 24
_diffrn_reflns_limit_l_min -23
_diffrn_reflns_number 12961
_diffrn_reflns_theta_full 25.00
_diffrn_reflns_theta_max 32.75
_diffrn_reflns_theta_min 4.85
_diffrn_standards_decay_% <2%
_diffrn_standards_interval_count 50
_diffrn_standards_number 2
_exptl_absorpt_coefficient_mu 0.376
_exptl_absorpt_correction_T_max 1.00000
_exptl_absorpt_correction_T_min 0.97708
_exptl_absorpt_correction_type multi-scan
_exptl_absorpt_process_details
;
CrysAlis RED, Oxford Diffraction Ltd.,
Version 1.171.32.29 (release 10-06-2008 CrysAlis171 .NET)
(compiled Jun 10 2008,16:49:55)
Empirical absorption correction using spherical harmonics,
 implemented in SCALE3 ABSPACK scaling algorithm.
;
_exptl_crystal_colour colorless
_exptl_crystal_density_diffrn 1.387
_exptl_crystal_density_method 'not measured'
_exptl_crystal_description prism
_exptl_crystal_F_000 596
_exptl_crystal_size_max 0.48
_exptl_crystal_size_mid 0.41
_exptl_crystal_size_min 0.34
_refine_diff_density_max 0.291
_refine_diff_density_min -0.253
_refine_diff_density_rms 0.044
_refine_ls_extinction_method none
_refine_ls_goodness_of_fit_ref 0.922
_refine_ls_hydrogen_treatment constr
_refine_ls_matrix_type full
_refine_ls_number_parameters 172
_refine_ls_number_reflns 4589
_refine_ls_number_restraints 0
_refine_ls_restrained_S_all 0.922
_refine_ls_R_factor_all 0.0835
_refine_ls_R_factor_gt 0.0426
_refine_ls_shift/su_max 0.001
_refine_ls_shift/su_mean 0.000
_refine_ls_structure_factor_coef Fsqd
_refine_ls_weighting_details 'calc w=1/[\s^2^(Fo^2^)+(0.0589P)^2^] where P=(Fo^2^+2Fc^2^)/3'
_refine_ls_weighting_scheme calc
_refine_ls_wR_factor_gt 0.1005
_refine_ls_wR_factor_ref 0.1095
_reflns_number_gt 2744
_reflns_number_total 4589
_reflns_threshold_expression I>2\s(I)
_cod_data_source_file ic500746e_si_002.cif
_cod_data_source_block Ligand
_cod_depositor_comments 'Adding full bibliography for 4338711--4338716.cif.'
_cod_original_cell_volume 1366.7(6)
_cod_database_code 4338711

loop_
_symmetry_equiv_pos_as_xyz
'x, y, z'
'-x, y+1/2, -z+1/2'
'-x, -y, -z'
'x, -y-1/2, z-1/2'

loop_
_atom_site_label
_atom_site_type_symbol
_atom_site_fract_x
_atom_site_fract_y
_atom_site_fract_z
_atom_site_U_iso_or_equiv
_atom_site_adp_type
_atom_site_occupancy
_atom_site_symmetry_multiplicity
_atom_site_calc_flag
_atom_site_refinement_flags
S1A S 0.30074(4) 0.76403(5) 0.02186(3) 0.04784(13) Uani 1 1 d .
S1B S 0.18179(4) 0.77308(5) 0.21182(2) 0.04293(12) Uani 1 1 d .
N1A N 0.24410(11) 1.09627(16) 0.05233(8) 0.0411(3) Uani 1 1 d .
N1B N 0.12841(13) 1.11418(17) 0.22634(8) 0.0452(3) Uani 1 1 d .
C1 C 0.06862(12) 0.63421(16) -0.02018(8) 0.0296(3) Uani 1 1 d .
C2 C 0.03140(12) 0.65455(16) 0.05196(8) 0.0296(3) Uani 1 1 d .
C3 C -0.03562(12) 0.52019(17) 0.06957(8) 0.0309(3) Uani 1 1 d .
H3A H -0.0600 0.5341 0.1173 0.037 Uiso 1 1 calc R
C1A C 0.14101(14) 0.77174(18) -0.04558(9) 0.0372(3) Uani 1 1 d .
H1AA H 0.1099 0.8881 -0.0402 0.045 Uiso 1 1 calc R
H1AB H 0.1310 0.7547 -0.1069 0.045 Uiso 1 1 calc R
C2A C 0.32928(13) 0.97500(19) 0.07287(9) 0.0371(3) Uani 1 1 d .
C3A C 0.44435(16) 1.0033(2) 0.13478(12) 0.0577(5) Uani 1 1 d .
H3AA H 0.5020 0.9141 0.1487 0.069 Uiso 1 1 calc R
C4A C 0.47064(18) 1.1662(3) 0.17480(13) 0.0678(5) Uani 1 1 d .
H4AA H 0.5466 1.1889 0.2167 0.081 Uiso 1 1 calc R
C5A C 0.38365(18) 1.2948(2) 0.15229(12) 0.0596(5) Uani 1 1 d .
H5AA H 0.3998 1.4071 0.1772 0.072 Uiso 1 1 calc R
C6A C 0.27271(17) 1.2533(2) 0.09236(11) 0.0502(4) Uani 1 1 d .
H6AA H 0.2132 1.3398 0.0784 0.060 Uiso 1 1 calc R
C1B C 0.05885(13) 0.81806(18) 0.10860(9) 0.0339(3) Uani 1 1 d .
H1BA H -0.0120 0.8537 0.1203 0.041 Uiso 1 1 calc R
H1BB H 0.0809 0.9141 0.0779 0.041 Uiso 1 1 calc R
C2B C 0.20514(14) 0.98352(18) 0.26279(9) 0.0350(3) Uani 1 1 d .
C3B C 0.30332(15) 1.0025(2) 0.34082(10) 0.0459(4) Uani 1 1 d .
H3BA H 0.3548 0.9080 0.3649 0.055 Uiso 1 1 calc R
C4B C 0.32247(17) 1.1655(3) 0.38169(11) 0.0554(5) Uani 1 1 d .
H4BA H 0.3870 1.1821 0.4345 0.067 Uiso 1 1 calc R
C5B C 0.24620(18) 1.3025(2) 0.34425(12) 0.0553(5) Uani 1 1 d .
H5BA H 0.2586 1.4139 0.3704 0.066 Uiso 1 1 calc R
C6B C 0.15124(19) 1.2719(2) 0.26740(11) 0.0521(4) Uani 1 1 d .
H6BA H 0.0995 1.3654 0.2421 0.062 Uiso 1 1 calc R

loop_
_atom_site_aniso_label
_atom_site_aniso_U_11
_atom_site_aniso_U_22
_atom_site_aniso_U_33
_atom_site_aniso_U_23
_atom_site_aniso_U_13
_atom_site_aniso_U_12
S1A 0.0366(2) 0.0372(2) 0.0689(3) -0.01019(18) 0.0182(2) -0.00166(17)
S1B 0.0483(2) 0.03144(19) 0.0384(2) -0.00470(15) 0.00320(17) 0.00226(17)
N1A 0.0392(7) 0.0339(6) 0.0428(6) -0.0014(5) 0.0063(6) -0.0027(6)
N1B 0.0555(9) 0.0381(7) 0.0389(6) -0.0046(6) 0.0136(6) -0.0006(6)
C1 0.0291(7) 0.0256(6) 0.0306(6) 0.0010(5) 0.0066(5) 0.0006(5)
C2 0.0283(7) 0.0252(6) 0.0310(6) -0.0027(5) 0.0056(5) 0.0018(5)
C3 0.0312(7) 0.0307(7) 0.0287(6) -0.0028(5) 0.0084(5) 0.0008(6)
C1A 0.0400(8) 0.0326(7) 0.0369(7) -0.0018(6) 0.0115(6) -0.0034(6)
C2A 0.0358(8) 0.0356(7) 0.0395(7) 0.0016(6) 0.0134(6) -0.0064(6)
C3A 0.0359(9) 0.0520(10) 0.0724(11) -0.0011(9) 0.0045(8) 0.0000(8)
C4A 0.0467(11) 0.0609(12) 0.0727(12) -0.0036(10) -0.0057(9) -0.0160(10)
C5A 0.0620(12) 0.0386(9) 0.0599(10) -0.0049(8) 0.0003(9) -0.0125(9)
C6A 0.0530(10) 0.0339(8) 0.0506(9) -0.0001(7) 0.0033(8) 0.0002(7)
C1B 0.0367(8) 0.0276(6) 0.0345(6) -0.0044(6) 0.0098(6) 0.0003(6)
C2B 0.0400(8) 0.0350(7) 0.0306(7) -0.0030(6) 0.0136(6) -0.0063(6)
C3B 0.0453(9) 0.0499(9) 0.0376(7) -0.0032(7) 0.0095(7) -0.0019(8)
C4B 0.0549(11) 0.0652(11) 0.0405(8) -0.0165(8) 0.0106(8) -0.0193(10)
C5B 0.0750(13) 0.0424(9) 0.0527(9) -0.0194(8) 0.0283(9) -0.0179(9)
C6B 0.0714(13) 0.0377(8) 0.0478(9) -0.0038(7) 0.0226(9) 0.0023(8)

loop_
_atom_type_symbol
_atom_type_description
_atom_type_scat_dispersion_real
_atom_type_scat_dispersion_imag
_atom_type_scat_source
C C 0.0033 0.0016 'International Tables Vol C Tables 4.2.6.8 and 6.1.1.4'
H H 0.0000 0.0000 'International Tables Vol C Tables 4.2.6.8 and 6.1.1.4'
N N 0.0061 0.0033 'International Tables Vol C Tables 4.2.6.8 and 6.1.1.4'
S S 0.1246 0.1234 'International Tables Vol C Tables 4.2.6.8 and 6.1.1.4'

loop_
_geom_angle_atom_site_label_1
_geom_angle_atom_site_label_2
_geom_angle_atom_site_label_3
_geom_angle
_geom_angle_site_symmetry_1
_geom_angle_site_symmetry_3
C2A S1A C1A 103.52(7) . .
C2B S1B C1B 101.66(7) . .
C2A N1A C6A 117.22(14) . .
C2B N1B C6B 117.01(14) . .
C3 C1 C2 117.74(12) 3_565 .
C3 C1 C1A 119.41(11) 3_565 .
C2 C1 C1A 122.84(11) . .
C3 C2 C1 118.32(11) . .
C3 C2 C1B 119.19(11) . .
C1 C2 C1B 122.46(12) . .
C2 C3 C1 123.94(12) . 3_565
C2 C3 H3A 118.0 . .
C1 C3 H3A 118.0 3_565 .
C1 C1A S1A 113.09(10) . .
C1 C1A H1AA 109.0 . .
S1A C1A H1AA 109.0 . .
C1 C1A H1AB 109.0 . .
S1A C1A H1AB 109.0 . .
H1AA C1A H1AB 107.8 . .
N1A C2A C3A 122.88(14) . .
N1A C2A S1A 120.53(11) . .
C3A C2A S1A 116.59(12) . .
C4A C3A C2A 118.36(17) . .
C4A C3A H3AA 120.8 . .
C2A C3A H3AA 120.8 . .
C5A C4A C3A 119.25(17) . .
C5A C4A H4AA 120.4 . .
C3A C4A H4AA 120.4 . .
C6A C5A C4A 118.11(16) . .
C6A C5A H5AA 120.9 . .
C4A C5A H5AA 120.9 . .
N1A C6A C5A 124.14(16) . .
N1A C6A H6AA 117.9 . .
C5A C6A H6AA 117.9 . .
C2 C1B S1B 109.61(10) . .
C2 C1B H1BA 109.7 . .
S1B C1B H1BA 109.7 . .
C2 C1B H1BB 109.7 . .
S1B C1B H1BB 109.7 . .
H1BA C1B H1BB 108.2 . .
N1B C2B C3B 123.12(13) . .
N1B C2B S1B 119.55(11) . .
C3B C2B S1B 117.32(12) . .
C4B C3B C2B 118.06(16) . .
C4B C3B H3BA 121.0 . .
C2B C3B H3BA 121.0 . .
C5B C4B C3B 119.69(16) . .
C5B C4B H4BA 120.2 . .
C3B C4B H4BA 120.2 . .
C4B C5B C6B 118.35(16) . .
C4B C5B H5BA 120.8 . .
C6B C5B H5BA 120.8 . .
N1B C6B C5B 123.73(17) . .
N1B C6B H6BA 118.1 . .
C5B C6B H6BA 118.1 . .

loop_
_geom_bond_atom_site_label_1
_geom_bond_atom_site_label_2
_geom_bond_distance
_geom_bond_site_symmetry_2
S1A C2A 1.7720(15) .
S1A C1A 1.8204(17) .
S1B C2B 1.7679(14) .
S1B C1B 1.8147(16) .
N1A C2A 1.3176(18) .
N1A C6A 1.3369(18) .
N1B C2B 1.3299(19) .
N1B C6B 1.3445(19) .
C1 C3 1.3898(17) 3_565
C1 C2 1.4078(18) .
C1 C1A 1.5024(19) .
C2 C3 1.3853(18) .
C2 C1B 1.5045(18) .
C3 C1 1.3898(17) 3_565
C3 H3A 0.9300 .
C1A H1AA 0.9700 .
C1A H1AB 0.9700 .
C2A C3A 1.392(2) .
C3A C4A 1.374(2) .
C3A H3AA 0.9300 .
C4A C5A 1.370(3) .
C4A H4AA 0.9300 .
C5A C6A 1.364(2) .
C5A H5AA 0.9300 .
C6A H6AA 0.9300 .
C1B H1BA 0.9700 .
C1B H1BB 0.9700 .
C2B C3B 1.386(2) .
C3B C4B 1.379(2) .
C3B H3BA 0.9300 .
C4B C5B 1.366(3) .
C4B H4BA 0.9300 .
C5B C6B 1.367(3) .
C5B H5BA 0.9300 .
C6B H6BA 0.9300 .

loop_
_geom_torsion_atom_site_label_1
_geom_torsion_atom_site_label_2
_geom_torsion_atom_site_label_3
_geom_torsion_atom_site_label_4
_geom_torsion
_geom_torsion_site_symmetry_1
_geom_torsion_site_symmetry_4
C3 C1 C2 C3 0.0(2) 3_565 .
C1A C1 C2 C3 179.68(13) . .
C3 C1 C2 C1B -178.28(12) 3_565 .
C1A C1 C2 C1B 1.4(2) . .
C1 C2 C3 C1 0.0(2) . 3_565
C1B C2 C3 C1 178.34(12) . 3_565
C3 C1 C1A S1A -100.27(13) 3_565 .
C2 C1 C1A S1A 80.09(15) . .
C2A S1A C1A C1 -118.94(10) . .
C6A N1A C2A C3A 1.4(2) . .
C6A N1A C2A S1A -178.90(11) . .
C1A S1A C2A N1A -4.53(13) . .
C1A S1A C2A C3A 175.15(12) . .
N1A C2A C3A C4A -1.3(3) . .
S1A C2A C3A C4A 178.99(14) . .
C2A C3A C4A C5A -0.4(3) . .
C3A C4A C5A C6A 1.8(3) . .
C2A N1A C6A C5A 0.2(2) . .
C4A C5A C6A N1A -1.8(3) . .
C3 C2 C1B S1B 78.77(14) . .
C1 C2 C1B S1B -102.93(13) . .
C2B S1B C1B C2 175.87(9) . .
C6B N1B C2B C3B 1.8(2) . .
C6B N1B C2B S1B -179.32(11) . .
C1B S1B C2B N1B 7.72(13) . .
C1B S1B C2B C3B -173.30(11) . .
N1B C2B C3B C4B -0.7(2) . .
S1B C2B C3B C4B -179.66(11) . .
C2B C3B C4B C5B -0.8(2) . .
C3B C4B C5B C6B 1.1(3) . .
C2B N1B C6B C5B -1.4(2) . .
C4B C5B C6B N1B 0.0(3) . .
